data_7054209
loop_
_publ_author_name
'Ulrich, Gilles'
'Goze, Christine'
'Goeb, S\'ebastien'
'Retailleau, Pascal'
'Ziessel, Raymond'

_publ_section_title
;
 New fluorescent aryl- or ethynylaryl-boron-substituted indacenes as
 promising dyes
;
_journal_issue 7
_journal_name_full 'New Journal of Chemistry'
_journal_page_first 982
_journal_page_last 986
_journal_paper_doi 10.1039/b604830g
_journal_volume 30
_journal_year 2006
_chemical_formula_moiety 'C38 H39 B N2'
_chemical_formula_sum 'C38 H39 B N2'
_chemical_formula_weight 534.52
_chemical_name_common 'di-naphtalen-boron-substituted Bodipy'
_chemical_name_systematic ?
_space_group_IT_number 2
_symmetry_cell_setting triclinic
_symmetry_space_group_name_Hall '-P 1'
_symmetry_space_group_name_H-M 'P -1'
_atom_sites_solution_hydrogens difmap
_atom_sites_solution_primary direct
_atom_sites_solution_secondary difmap
_audit_creation_method SHELXL-97
_cell_angle_alpha 102.109(5)
_cell_angle_beta 90.215(5)
_cell_angle_gamma 112.416(5)
_cell_formula_units_Z 4
_cell_length_a 13.236(5)
_cell_length_b 13.934(5)
_cell_length_c 18.545(5)
_cell_measurement_reflns_used 5297
_cell_measurement_temperature 293(2)
_cell_measurement_theta_max 19.782
_cell_measurement_theta_min 0.998
_cell_volume 3078.2(18)
_computing_cell_refinement 'DENZO (Otwinowski & Minor, 1997) COLLECT (Hooft, 1998)'
_computing_data_collection 'DENZO (Otwinowski & Minor, 1997) COLLECT (Hooft, 1998)'
_computing_data_reduction 'HKL package (Otwinowski & Minor, 1997)'
_computing_molecular_graphics 'PLATON (Spek, 1980-2004)'
_computing_publication_material 'SHELXL-97 (Sheldrick, 1997)'
_computing_structure_refinement 'SHELXL-97 (Sheldrick, 1997)'
_computing_structure_solution 'SIR92 (Altomare et al., 1994)'
_diffrn_ambient_temperature 293(2)
_diffrn_measured_fraction_theta_full .975
_diffrn_measured_fraction_theta_max .975
_diffrn_measurement_device_type 'Nonius kappa-CCD diffractometer'
_diffrn_measurement_method 'phi and omega scans'
_diffrn_radiation_monochromator graphite
_diffrn_radiation_source 'fine-focus sealed tube'
_diffrn_radiation_type MoK\a
_diffrn_radiation_wavelength 0.71069
_diffrn_reflns_av_R_equivalents 0.0304
_diffrn_reflns_av_sigmaI/netI 0.0473
_diffrn_reflns_limit_h_max 13
_diffrn_reflns_limit_h_min -13
_diffrn_reflns_limit_k_max 13
_diffrn_reflns_limit_k_min -13
_diffrn_reflns_limit_l_max 18
_diffrn_reflns_limit_l_min -18
_diffrn_reflns_number 15816
_diffrn_reflns_theta_full 20.74
_diffrn_reflns_theta_max 20.74
_diffrn_reflns_theta_min 1.62
_exptl_absorpt_coefficient_mu 0.066
_exptl_absorpt_correction_type none
_exptl_crystal_colour brown
_exptl_crystal_density_diffrn 1.153
_exptl_crystal_density_method 'not measured'
_exptl_crystal_description prism
_exptl_crystal_F_000 1144
_exptl_crystal_size_max 0.37
_exptl_crystal_size_mid 0.25
_exptl_crystal_size_min 0.13
_refine_diff_density_max .214
_refine_diff_density_min -.186
_refine_diff_density_rms .040
_refine_ls_extinction_coef 0.0114(17)
_refine_ls_extinction_expression Fc^*^=kFc[1+0.001xFc^2^\l^3^/sin(2\q)]^-1/4^
_refine_ls_extinction_method SHELXL
_refine_ls_goodness_of_fit_ref 1.028
_refine_ls_hydrogen_treatment constr
_refine_ls_matrix_type full
_refine_ls_number_parameters 768
_refine_ls_number_reflns 6224
_refine_ls_number_restraints 4
_refine_ls_restrained_S_all 1.029
_refine_ls_R_factor_all 0.0881
_refine_ls_R_factor_gt 0.0587
_refine_ls_shift/su_max 0.003
_refine_ls_shift/su_mean 0.000
_refine_ls_structure_factor_coef Fsqd
_refine_ls_weighting_details 'calc w=1/[\s^2^(Fo^2^)+(0.1036P)^2^+0.8391P] where P=(Fo^2^+2Fc^2^)/3'
_refine_ls_weighting_scheme calc
_refine_ls_wR_factor_gt 0.1565
_refine_ls_wR_factor_ref 0.1809
_reflns_number_gt 4350
_reflns_number_total 6224
_reflns_threshold_expression >2sigma(I)
_cod_data_source_file b604830g.txt
_cod_data_source_block toto
_cod_database_code 7054209

loop_
_symmetry_equiv_pos_as_xyz
'x, y, z'
'-x, -y, -z'

loop_
_atom_site_label
_atom_site_type_symbol
_atom_site_fract_x
_atom_site_fract_y
_atom_site_fract_z
_atom_site_U_iso_or_equiv
_atom_site_adp_type
_atom_site_occupancy
_atom_site_symmetry_multiplicity
_atom_site_calc_flag
_atom_site_refinement_flags
_atom_site_disorder_assembly
_atom_site_disorder_group
B B 0.6223(3) -0.2269(3) 0.4390(2) 0.0581(11) Uani 1 1 d . . .
N1 N 0.5821(2) -0.2122(2) 0.51987(17) 0.0636(9) Uani 1 1 d . . .
N2 N 0.5184(2) -0.2497(2) 0.38572(17) 0.0593(8) Uani 1 1 d . . .
C1 C 0.5036(3) -0.1678(3) 0.5371(2) 0.0666(11) Uani 1 1 d . . .
C2 C 0.5009(4) -0.1463(4) 0.6143(3) 0.0928(14) Uani 1 1 d . A .
C3 C 0.5753(5) -0.1791(5) 0.6435(2) 0.1097(18) Uani 1 1 d D . .
C4 C 0.6242(4) -0.2193(4) 0.5840(2) 0.0795(12) Uani 1 1 d . A .
C5 C 0.5023(3) -0.2858(3) 0.3114(2) 0.0665(10) Uani 1 1 d . . .
C6 C 0.4157(3) -0.2661(3) 0.2829(2) 0.0805(12) Uani 1 1 d . . .
C7 C 0.3786(3) -0.2150(4) 0.3419(3) 0.0825(12) Uani 1 1 d . . .
C8 C 0.4422(3) -0.2038(3) 0.4072(2) 0.0662(11) Uani 1 1 d . . .
C9 C 0.4388(3) -0.1605(3) 0.4812(2) 0.0685(11) Uani 1 1 d . . .
C10 C 0.4294(5) -0.0990(5) 0.6619(3) 0.142(2) Uani 1 1 d . . .
H101 H 0.4299 -0.1137 0.7101 0.213 Uiso 1 1 calc R A .
H102 H 0.3555 -0.1304 0.6388 0.213 Uiso 1 1 calc R . .
H103 H 0.4579 -0.0233 0.6664 0.213 Uiso 1 1 calc R . .
C11A C 0.5717(11) -0.2068(9) 0.7181(4) 0.110(4) Uani 0.60 1 d PD A 1
H111 H 0.4999 -0.2212 0.7363 0.132 Uiso 0.60 1 calc PR A 1
H112 H 0.5906 -0.2680 0.7163 0.132 Uiso 0.60 1 calc PR A 1
C12A C 0.6571(10) -0.1071(10) 0.7648(6) 0.167(6) Uani 0.60 1 d PD A 1
H121 H 0.6625 -0.1154 0.8146 0.251 Uiso 0.60 1 calc PR A 1
H122 H 0.6369 -0.0479 0.7647 0.251 Uiso 0.60 1 calc PR A 1
H123 H 0.7267 -0.0943 0.7449 0.251 Uiso 0.60 1 calc PR A 1
C11B C 0.6286(13) -0.1434(12) 0.7223(4) 0.101(6) Uani 0.40 1 d PD A 2
H115 H 0.7052 -0.1334 0.7223 0.121 Uiso 0.40 1 calc PR A 2
H116 H 0.6246 -0.0763 0.7465 0.121 Uiso 0.40 1 calc PR A 2
C12B C 0.5681(16) -0.2283(16) 0.7626(11) 0.154(8) Uani 0.40 1 d PD A 2
H127 H 0.6003 -0.2077 0.8128 0.231 Uiso 0.40 1 calc PR A 2
H128 H 0.5728 -0.2943 0.7383 0.231 Uiso 0.40 1 calc PR A 2
H129 H 0.4924 -0.2374 0.7624 0.231 Uiso 0.40 1 calc PR A 2
C13 C 0.2818(4) -0.1826(5) 0.3348(3) 0.126(2) Uani 1 1 d . . .
H131 H 0.2299 -0.2100 0.3690 0.190 Uiso 1 1 calc R . .
H132 H 0.2470 -0.2112 0.2852 0.190 Uiso 1 1 calc R . .
H133 H 0.3076 -0.1062 0.3459 0.190 Uiso 1 1 calc R . .
C14 C 0.3751(4) -0.2913(5) 0.2028(3) 0.1124(17) Uani 1 1 d . . .
H141 H 0.2955 -0.3219 0.1982 0.135 Uiso 1 1 calc R . .
H142 H 0.3993 -0.3448 0.1753 0.135 Uiso 1 1 calc R . .
C15 C 0.4137(5) -0.1964(5) 0.1682(3) 0.139(2) Uani 1 1 d . . .
H151 H 0.4925 -0.1661 0.1717 0.208 Uiso 1 1 calc R . .
H152 H 0.3878 -0.1440 0.1939 0.208 Uiso 1 1 calc R . .
H153 H 0.3854 -0.2184 0.1171 0.208 Uiso 1 1 calc R . .
C1A C 0.3604(4) -0.1057(4) 0.5021(3) 0.1000(15) Uani 1 1 d . . .
H1A1 H 0.2901 -0.1576 0.5080 0.150 Uiso 1 1 calc R . .
H1A2 H 0.3526 -0.0717 0.4637 0.150 Uiso 1 1 calc R . .
H1A3 H 0.3888 -0.0532 0.5477 0.150 Uiso 1 1 calc R . .
C1B C 0.7097(4) -0.2631(4) 0.5924(2) 0.0999(16) Uani 1 1 d . . .
H1B1 H 0.7757 -0.2223 0.5731 0.150 Uiso 1 1 calc R A .
H1B2 H 0.6834 -0.3362 0.5656 0.150 Uiso 1 1 calc R . .
H1B3 H 0.7250 -0.2588 0.6438 0.150 Uiso 1 1 calc R . .
C1C C 0.5680(3) -0.3392(3) 0.2671(2) 0.0835(13) Uani 1 1 d . . .
H1C1 H 0.5592 -0.3376 0.2160 0.125 Uiso 1 1 calc R . .
H1C2 H 0.5431 -0.4119 0.2716 0.125 Uiso 1 1 calc R . .
H1C3 H 0.6441 -0.3024 0.2853 0.125 Uiso 1 1 calc R . .
C1" C 0.7183(3) -0.1143(3) 0.4313(2) 0.0534(9) Uani 1 1 d . . .
C2" C 0.7273(3) -0.0772(3) 0.3675(2) 0.0554(9) Uani 1 1 d . . .
H2" H 0.6734 -0.1162 0.3284 0.066 Uiso 1 1 calc R . .
C3" C 0.8130(3) 0.0158(3) 0.3576(2) 0.0559(9) Uani 1 1 d . . .
C4" C 0.8217(4) 0.0508(3) 0.2909(2) 0.0745(11) Uani 1 1 d . . .
H4" H 0.7683 0.0120 0.2515 0.089 Uiso 1 1 calc R . .
C5" C 0.9073(4) 0.1406(4) 0.2834(3) 0.0900(14) Uani 1 1 d . . .
H5" H 0.9125 0.1619 0.2388 0.108 Uiso 1 1 calc R . .
C6" C 0.9874(4) 0.2009(4) 0.3428(4) 0.0969(15) Uani 1 1 d . . .
H6" H 1.0454 0.2623 0.3376 0.116 Uiso 1 1 calc R . .
C7" C 0.9804(3) 0.1701(4) 0.4073(3) 0.0827(12) Uani 1 1 d . . .
H7" H 1.0336 0.2111 0.4464 0.099 Uiso 1 1 calc R . .
C8" C 0.8937(3) 0.0764(3) 0.4168(2) 0.0623(10) Uani 1 1 d . . .
C9" C 0.8855(3) 0.0413(3) 0.4830(2) 0.0703(11) Uani 1 1 d . . .
H9" H 0.9379 0.0808 0.5229 0.084 Uiso 1 1 calc R . .
C10" C 0.8013(3) -0.0501(3) 0.4894(2) 0.0661(11) Uani 1 1 d . . .
H10" H 0.7983 -0.0713 0.5339 0.079 Uiso 1 1 calc R . .
C11" C 0.6592(3) -0.3267(3) 0.42458(19) 0.0608(10) Uani 1 1 d . . .
C12" C 0.5828(4) -0.4295(3) 0.4282(2) 0.0817(13) Uani 1 1 d . . .
H12" H 0.5095 -0.4400 0.4326 0.098 Uiso 1 1 calc R . .
C13" C 0.6129(4) -0.5127(4) 0.4257(3) 0.0998(15) Uani 1 1 d . . .
H13" H 0.5602 -0.5787 0.4283 0.120 Uiso 1 1 calc R . .
C14" C 0.7218(5) -0.5011(4) 0.4190(2) 0.0881(14) Uani 1 1 d . . .
C15" C 0.7574(6) -0.5863(4) 0.4192(3) 0.131(2) Uani 1 1 d . . .
H15" H 0.7068 -0.6526 0.4231 0.157 Uiso 1 1 calc R . .
C16" C 0.8641(8) -0.5705(7) 0.4137(4) 0.147(3) Uani 1 1 d . . .
H16" H 0.8866 -0.6258 0.4148 0.177 Uiso 1 1 calc . . .
C17" C 0.9402(6) -0.4731(7) 0.4063(3) 0.128(2) Uani 1 1 d . . .
H17" H 1.0131 -0.4639 0.4016 0.154 Uiso 1 1 calc R . .
C18" C 0.9095(4) -0.3903(4) 0.4058(2) 0.0960(15) Uani 1 1 d . . .
H18" H 0.9618 -0.3251 0.4013 0.115 Uiso 1 1 calc R . .
C19" C 0.8001(4) -0.4022(4) 0.4119(2) 0.0744(12) Uani 1 1 d . . .
C20" C 0.7651(3) -0.3167(3) 0.41459(19) 0.0662(11) Uani 1 1 d . . .
H20" H 0.8163 -0.2514 0.4093 0.079 Uiso 1 1 calc R . .
B' B 0.8560(3) 0.1839(3) 0.0138(2) 0.0558(11) Uani 1 1 d . . .
N1' N 0.7900(2) 0.2578(2) 0.03277(16) 0.0599(8) Uani 1 1 d . . .
N2' N 0.8846(2) 0.1884(2) -0.06889(15) 0.0588(8) Uani 1 1 d . . .
C1' C 0.8110(3) 0.3474(3) 0.0027(2) 0.0645(10) Uani 1 1 d . . .
C2' C 0.7554(4) 0.4077(3) 0.0424(3) 0.0796(12) Uani 1 1 d . . .
C3' C 0.7029(4) 0.3547(4) 0.0953(2) 0.0820(13) Uani 1 1 d . . .
C4' C 0.7274(3) 0.2643(3) 0.0894(2) 0.0694(11) Uani 1 1 d . . .
C5' C 0.9169(3) 0.1225(3) -0.1188(2) 0.0654(10) Uani 1 1 d . . .
C6' C 0.9638(3) 0.1730(4) -0.1757(2) 0.0782(12) Uani 1 1 d . . .
C7' C 0.9597(3) 0.2722(4) -0.1608(2) 0.0776(12) Uani 1 1 d . . .
C8' C 0.9092(3) 0.2828(3) -0.0939(2) 0.0630(10) Uani 1 1 d . . .
C9' C 0.8744(3) 0.3610(3) -0.0567(2) 0.0662(11) Uani 1 1 d . . .
C10' C 0.7436(5) 0.5061(4) 0.0278(3) 0.1238(19) Uani 1 1 d . . .
H104 H 0.8122 0.5662 0.0419 0.186 Uiso 1 1 calc R . .
H105 H 0.6879 0.5195 0.0561 0.186 Uiso 1 1 calc R . .
H106 H 0.7232 0.4948 -0.0240 0.186 Uiso 1 1 calc R . .
C11' C 0.6327(4) 0.3878(4) 0.1515(3) 0.1111(17) Uani 1 1 d . . .
H113 H 0.5983 0.4278 0.1311 0.133 Uiso 1 1 calc R . .
H114 H 0.5748 0.3244 0.1604 0.133 Uiso 1 1 calc R . .
C12' C 0.6964(5) 0.4539(5) 0.2230(3) 0.158(3) Uani 1 1 d . . .
H124 H 0.6473 0.4667 0.2581 0.237 Uiso 1 1 calc R . .
H125 H 0.7480 0.5207 0.2155 0.237 Uiso 1 1 calc R . .
H126 H 0.7352 0.4170 0.2416 0.237 Uiso 1 1 calc R . .
C13' C 1.0016(5) 0.3517(4) -0.2094(3) 0.1223(19) Uani 1 1 d . . .
H134 H 0.9413 0.3631 -0.2295 0.184 Uiso 1 1 calc R . .
H135 H 1.0367 0.3244 -0.2490 0.184 Uiso 1 1 calc R . .
H136 H 1.0536 0.4181 -0.1803 0.184 Uiso 1 1 calc R . .
C14' C 1.0101(4) 0.1245(4) -0.2425(2) 0.1046(16) Uani 1 1 d . . .
H143 H 1.0765 0.1795 -0.2524 0.126 Uiso 1 1 calc R . .
H144 H 1.0303 0.0696 -0.2299 0.126 Uiso 1 1 calc R . .
C15' C 0.9346(5) 0.0772(5) -0.3110(3) 0.128(2) Uani 1 1 d . . .
H154 H 0.9104 0.1295 -0.3226 0.192 Uiso 1 1 calc R . .
H155 H 0.8723 0.0170 -0.3039 0.192 Uiso 1 1 calc R . .
H156 H 0.9721 0.0545 -0.3511 0.192 Uiso 1 1 calc R . .
C1A' C 0.9058(4) 0.4633(3) -0.0824(2) 0.0965(14) Uani 1 1 d . . .
H1A4 H 0.9042 0.5188 -0.0424 0.145 Uiso 1 1 calc R . .
H1A5 H 0.8547 0.4534 -0.1229 0.145 Uiso 1 1 calc R . .
H1A6 H 0.9784 0.4829 -0.0984 0.145 Uiso 1 1 calc R . .
C1B' C 0.6914(4) 0.1878(4) 0.1392(2) 0.0878(13) Uani 1 1 d . . .
H1B4 H 0.6559 0.2145 0.1789 0.132 Uiso 1 1 calc R . .
H1B5 H 0.7543 0.1804 0.1593 0.132 Uiso 1 1 calc R . .
H1B6 H 0.6411 0.1196 0.1114 0.132 Uiso 1 1 calc R . .
C1C' C 0.9048(4) 0.0138(3) -0.1126(2) 0.0824(12) Uani 1 1 d . . .
H1C4 H 0.9367 -0.0165 -0.1529 0.124 Uiso 1 1 calc R . .
H1C5 H 0.8283 -0.0305 -0.1145 0.124 Uiso 1 1 calc R . .
H1C6 H 0.9415 0.0185 -0.0665 0.124 Uiso 1 1 calc R . .
C21" C 0.7783(3) 0.0650(3) 0.01768(19) 0.0553(9) Uani 1 1 d . . .
C22" C 0.6739(4) 0.0143(4) -0.0229(2) 0.0734(11) Uani 1 1 d . . .
H22" H 0.6519 0.0518 -0.0512 0.088 Uiso 1 1 calc . . .
C23" C 0.6035(3) -0.0875(4) -0.0224(2) 0.0784(12) Uani 1 1 d . . .
H23" H 0.5354 -0.1172 -0.0498 0.094 Uiso 1 1 calc R . .
C24" C 0.6334(3) -0.1463(3) 0.0188(2) 0.0674(11) Uani 1 1 d . . .
C25" C 0.5646(4) -0.2551(4) 0.0210(3) 0.0881(13) Uani 1 1 d . . .
H25" H 0.4961 -0.2884 -0.0058 0.106 Uiso 1 1 calc R . .
C26" C 0.5990(5) -0.3084(4) 0.0614(3) 0.0919(14) Uani 1 1 d . . .
H26" H 0.5543 -0.3785 0.0616 0.110 Uiso 1 1 calc R . .
C27" C 0.7000(5) -0.2601(4) 0.1029(3) 0.0863(13) Uani 1 1 d . . .
H27" H 0.7222 -0.2982 0.1306 0.104 Uiso 1 1 calc R . .
C28" C 0.7666(4) -0.1587(4) 0.1034(2) 0.0730(11) Uani 1 1 d . . .
H28" H 0.8338 -0.1275 0.1320 0.088 Uiso 1 1 calc R . .
C29" C 0.7359(3) -0.0997(3) 0.06141(19) 0.0591(10) Uani 1 1 d . . .
C30" C 0.8065(3) 0.0071(3) 0.0593(2) 0.0615(10) Uani 1 1 d . . .
H30" H 0.8741 0.0382 0.0872 0.074 Uiso 1 1 calc R . .
C31" C 0.9709(3) 0.2387(3) 0.0675(2) 0.0560(9) Uani 1 1 d . . .
C32" C 1.0659(3) 0.2210(3) 0.0453(2) 0.0752(11) Uani 1 1 d . . .
H32" H 1.0614 0.1768 -0.0008 0.090 Uiso 1 1 calc R . .
C33" C 1.1637(4) 0.2655(4) 0.0883(3) 0.0876(13) Uani 1 1 d . . .
H33" H 1.2235 0.2513 0.0710 0.105 Uiso 1 1 calc R . .
C34" C 1.1742(4) 0.3317(3) 0.1573(3) 0.0752(11) Uani 1 1 d . . .
C35" C 1.2758(4) 0.3823(4) 0.2047(3) 0.1031(15) Uani 1 1 d . . .
H35" H 1.3375 0.3700 0.1895 0.124 Uiso 1 1 calc R . .
C36" C 1.2816(5) 0.4472(5) 0.2709(4) 0.1114(17) Uani 1 1 d . . .
H36" H 1.3471 0.4782 0.3013 0.134 Uiso 1 1 calc R . .
C37" C 1.1912(5) 0.4688(4) 0.2948(3) 0.1043(15) Uani 1 1 d . . .
H37" H 1.1973 0.5145 0.3405 0.125 Uiso 1 1 calc R . .
C38" C 1.0929(4) 0.4231(4) 0.2512(2) 0.0880(13) Uani 1 1 d . . .
H38" H 1.0329 0.4382 0.2671 0.106 Uiso 1 1 calc R . .
C39" C 1.0841(4) 0.3538(3) 0.1826(2) 0.0654(11) Uani 1 1 d . . .
C40" C 0.9831(3) 0.3049(3) 0.1352(2) 0.0664(11) Uani 1 1 d . . .
H40" H 0.9230 0.3193 0.1517 0.080 Uiso 1 1 calc R . .

loop_
_atom_site_aniso_label
_atom_site_aniso_U_11
_atom_site_aniso_U_22
_atom_site_aniso_U_33
_atom_site_aniso_U_23
_atom_site_aniso_U_13
_atom_site_aniso_U_12
B 0.066(3) 0.066(3) 0.053(3) 0.017(2) 0.015(2) 0.036(2)
N1 0.076(2) 0.071(2) 0.060(2) 0.0201(16) 0.0200(17) 0.0427(18)
N2 0.0597(19) 0.062(2) 0.062(2) 0.0162(16) 0.0131(16) 0.0283(16)
C1 0.080(3) 0.072(3) 0.067(3) 0.022(2) 0.028(2) 0.047(2)
C2 0.126(4) 0.120(4) 0.071(3) 0.035(3) 0.044(3) 0.083(3)
C3 0.163(5) 0.170(5) 0.059(3) 0.047(3) 0.042(3) 0.122(5)
C4 0.100(3) 0.109(3) 0.061(3) 0.035(2) 0.025(2) 0.067(3)
C5 0.065(3) 0.066(3) 0.063(3) 0.005(2) 0.002(2) 0.025(2)
C6 0.075(3) 0.085(3) 0.073(3) 0.000(2) -0.012(3) 0.031(3)
C7 0.069(3) 0.090(3) 0.091(4) 0.016(3) -0.007(3) 0.036(3)
C8 0.061(2) 0.068(3) 0.075(3) 0.011(2) 0.010(2) 0.034(2)
C9 0.066(3) 0.066(3) 0.088(3) 0.023(2) 0.023(2) 0.037(2)
C10 0.214(6) 0.206(6) 0.088(4) 0.047(4) 0.068(4) 0.164(6)
C11A 0.113(9) 0.120(11) 0.103(10) 0.044(8) 0.041(8) 0.042(8)
C12A 0.176(11) 0.208(14) 0.059(8) 0.026(9) -0.025(8) 0.015(10)
C11B 0.145(18) 0.145(19) 0.049(12) 0.018(10) 0.021(11) 0.097(15)
C12B 0.153(16) 0.21(2) 0.126(17) 0.093(15) 0.045(13) 0.079(15)
C13 0.098(4) 0.173(5) 0.126(5) 0.011(4) -0.019(3) 0.085(4)
C14 0.103(4) 0.128(5) 0.098(4) -0.004(3) -0.029(3) 0.052(3)
C15 0.193(6) 0.177(6) 0.084(4) 0.027(4) -0.006(4) 0.113(6)
C1A 0.108(4) 0.122(4) 0.105(4) 0.023(3) 0.026(3) 0.085(3)
C1B 0.125(4) 0.147(4) 0.070(3) 0.038(3) 0.022(3) 0.091(4)
C1C 0.094(3) 0.087(3) 0.067(3) 0.001(2) 0.010(2) 0.041(3)
C1" 0.057(2) 0.062(2) 0.050(2) 0.011(2) 0.008(2) 0.033(2)
C2" 0.059(2) 0.057(2) 0.052(2) 0.0083(19) 0.0013(18) 0.026(2)
C3" 0.057(2) 0.057(2) 0.058(3) 0.011(2) 0.007(2) 0.028(2)
C4" 0.085(3) 0.078(3) 0.067(3) 0.027(2) 0.011(2) 0.033(3)
C5" 0.097(4) 0.086(3) 0.100(4) 0.050(3) 0.025(3) 0.036(3)
C6" 0.084(4) 0.083(4) 0.124(5) 0.045(4) 0.018(3) 0.022(3)
C7" 0.071(3) 0.076(3) 0.094(4) 0.014(3) 0.001(2) 0.024(3)
C8" 0.056(2) 0.061(3) 0.071(3) 0.013(2) 0.007(2) 0.025(2)
C9" 0.067(3) 0.073(3) 0.061(3) 0.003(2) -0.007(2) 0.023(3)
C10" 0.074(3) 0.077(3) 0.052(3) 0.017(2) 0.001(2) 0.035(3)
C11" 0.069(3) 0.071(3) 0.051(2) 0.0158(19) 0.0165(19) 0.036(2)
C12" 0.087(3) 0.069(3) 0.098(3) 0.030(2) 0.036(3) 0.035(3)
C13" 0.124(4) 0.072(3) 0.116(4) 0.033(3) 0.047(3) 0.045(3)
C14" 0.121(4) 0.082(4) 0.089(3) 0.026(3) 0.035(3) 0.066(3)
C15" 0.177(6) 0.105(4) 0.153(6) 0.045(4) 0.056(5) 0.093(5)
C16" 0.195(8) 0.158(7) 0.162(6) 0.052(5) 0.054(6) 0.141(7)
C17" 0.149(6) 0.169(6) 0.122(5) 0.033(5) 0.034(4) 0.122(6)
C18" 0.100(4) 0.128(4) 0.086(3) 0.014(3) 0.017(3) 0.078(3)
C19" 0.096(3) 0.090(3) 0.057(3) 0.017(2) 0.018(2) 0.058(3)
C20" 0.078(3) 0.073(3) 0.058(3) 0.015(2) 0.014(2) 0.041(2)
B' 0.069(3) 0.060(3) 0.048(3) 0.014(2) 0.005(2) 0.034(2)
N1' 0.069(2) 0.065(2) 0.0545(19) 0.0124(16) 0.0044(16) 0.0360(17)
N2' 0.0682(19) 0.065(2) 0.0497(19) 0.0140(16) 0.0025(15) 0.0331(17)
C1' 0.081(3) 0.057(3) 0.059(3) 0.009(2) -0.008(2) 0.032(2)
C2' 0.092(3) 0.072(3) 0.083(3) 0.001(3) -0.009(3) 0.050(3)
C3' 0.086(3) 0.093(3) 0.075(3) -0.002(3) 0.002(3) 0.054(3)
C4' 0.076(3) 0.077(3) 0.067(3) 0.010(2) 0.007(2) 0.046(2)
C5' 0.070(3) 0.081(3) 0.051(2) 0.008(2) 0.002(2) 0.039(2)
C6' 0.084(3) 0.110(4) 0.046(3) 0.018(2) 0.011(2) 0.044(3)
C7' 0.092(3) 0.083(3) 0.056(3) 0.025(2) 0.004(2) 0.027(3)
C8' 0.076(3) 0.062(3) 0.049(2) 0.014(2) -0.005(2) 0.023(2)
C9' 0.078(3) 0.054(3) 0.064(3) 0.017(2) -0.014(2) 0.021(2)
C10' 0.163(5) 0.088(4) 0.149(5) 0.023(3) 0.008(4) 0.082(4)
C11' 0.127(4) 0.122(4) 0.100(4) -0.003(3) 0.010(3) 0.081(4)
C12' 0.163(6) 0.193(7) 0.108(5) -0.046(5) 0.000(4) 0.101(5)
C13' 0.162(5) 0.111(4) 0.076(3) 0.043(3) 0.027(3) 0.023(4)
C14' 0.119(4) 0.155(5) 0.062(3) 0.022(3) 0.011(3) 0.078(4)
C15' 0.137(5) 0.201(6) 0.069(4) 0.000(4) -0.005(3) 0.107(5)
C1A' 0.130(4) 0.066(3) 0.086(3) 0.024(2) -0.018(3) 0.026(3)
C1B' 0.097(3) 0.103(3) 0.083(3) 0.033(3) 0.029(3) 0.054(3)
C1C' 0.102(3) 0.086(3) 0.075(3) 0.011(2) 0.011(2) 0.058(3)
C21" 0.061(2) 0.063(2) 0.049(2) 0.0144(19) 0.0022(19) 0.031(2)
C22" 0.077(3) 0.079(3) 0.071(3) 0.022(2) -0.001(2) 0.036(3)
C23" 0.066(3) 0.085(3) 0.079(3) 0.011(3) -0.013(2) 0.029(3)
C24" 0.068(3) 0.072(3) 0.064(3) 0.009(2) 0.003(2) 0.033(3)
C25" 0.077(3) 0.071(3) 0.101(4) 0.009(3) 0.006(3) 0.018(3)
C26" 0.103(4) 0.068(3) 0.109(4) 0.028(3) 0.019(3) 0.034(3)
C27" 0.104(4) 0.073(3) 0.093(4) 0.025(3) 0.021(3) 0.043(3)
C28" 0.087(3) 0.073(3) 0.071(3) 0.021(2) 0.011(2) 0.041(3)
C29" 0.074(3) 0.061(3) 0.051(2) 0.012(2) 0.008(2) 0.036(2)
C30" 0.068(2) 0.068(3) 0.056(2) 0.014(2) 0.0043(19) 0.035(2)
C31" 0.070(3) 0.056(2) 0.048(2) 0.018(2) 0.0051(19) 0.029(2)
C32" 0.070(3) 0.085(3) 0.073(3) 0.009(2) -0.004(2) 0.038(2)
C33" 0.086(3) 0.100(3) 0.090(4) 0.019(3) 0.005(3) 0.051(3)
C34" 0.076(3) 0.076(3) 0.079(3) 0.027(3) -0.002(3) 0.031(3)
C35" 0.091(4) 0.101(4) 0.110(4) 0.025(3) -0.016(3) 0.031(3)
C36" 0.102(4) 0.102(4) 0.105(5) 0.029(4) -0.027(4) 0.011(3)
C37" 0.118(4) 0.092(4) 0.078(4) 0.014(3) -0.012(4) 0.017(4)
C38" 0.102(4) 0.081(3) 0.066(3) 0.013(3) -0.005(3) 0.021(3)
C39" 0.089(3) 0.050(2) 0.052(3) 0.017(2) -0.002(2) 0.018(2)
C40" 0.080(3) 0.063(3) 0.058(3) 0.020(2) 0.004(2) 0.028(2)

loop_
_atom_type_symbol
_atom_type_description
_atom_type_scat_dispersion_real
_atom_type_scat_dispersion_imag
_atom_type_scat_source
C C .0033 .0016 'International Tables Vol C Tables 4.2.6.8 and 6.1.1.4'
H H .0000 .0000 'International Tables Vol C Tables 4.2.6.8 and 6.1.1.4'
B B .0013 .0007 'International Tables Vol C Tables 4.2.6.8 and 6.1.1.4'
N N .0061 .0033 'International Tables Vol C Tables 4.2.6.8 and 6.1.1.4'

loop_
_geom_angle_atom_site_label_1
_geom_angle_atom_site_label_2
_geom_angle_atom_site_label_3
_geom_angle
N2 B N1 104.4(3)
N2 B C11" 111.6(3)
N1 B C11" 108.6(3)
N2 B C1" 108.3(3)
N1 B C1" 108.9(3)
C11" B C1" 114.5(3)
C4 N1 C1 107.6(3)
C4 N1 B 130.1(3)
C1 N1 B 121.3(3)
C5 N2 C8 107.6(3)
C5 N2 B 128.3(3)
C8 N2 B 121.6(3)
C9 C1 C2 131.2(4)
C9 C1 N1 120.6(3)
C2 C1 N1 107.9(4)
C3 C2 C1 107.4(3)
C3 C2 C10 123.2(4)
C1 C2 C10 129.4(4)
C2 C3 C4 107.4(4)
C2 C3 C11A 124.7(7)
C4 C3 C11A 124.0(7)
C2 C3 C11B 127.3(8)
C4 C3 C11B 121.7(8)
C11A C3 C11B 34.8(6)
N1 C4 C3 109.6(3)
N1 C4 C1B 126.4(3)
C3 C4 C1B 124.0(4)
N2 C5 C6 110.3(3)
N2 C5 C1C 124.0(4)
C6 C5 C1C 125.8(4)
C7 C6 C5 107.0(4)
C7 C6 C14 126.6(4)
C5 C6 C14 126.3(4)
C6 C7 C8 108.0(3)
C6 C7 C13 123.6(4)
C8 C7 C13 128.3(4)
C9 C8 N2 120.6(4)
C9 C8 C7 132.3(4)
N2 C8 C7 107.1(3)
C1 C9 C8 121.9(3)
C1 C9 C1A 118.8(4)
C8 C9 C1A 119.3(4)
C2 C10 H101 109.5
C2 C10 H102 109.5
H101 C10 H102 109.5
C2 C10 H103 109.5
H101 C10 H103 109.5
H102 C10 H103 109.5
C12A C11A C3 101.7(7)
C12A C11A H111 111.4
C3 C11A H111 111.4
C12A C11A H112 111.4
C3 C11A H112 111.4
H111 C11A H112 109.3
C11A C12A H121 109.5
C11A C12A H122 109.5
H121 C12A H122 109.5
C11A C12A H123 109.5
H121 C12A H123 109.5
H122 C12A H123 109.5
C12B C11B C3 107.8(12)
C12B C11B H115 110.1
C3 C11B H115 110.1
C12B C11B H116 110.1
C3 C11B H116 110.1
H115 C11B H116 108.5
C11B C12B H127 109.5
C11B C12B H128 109.5
H127 C12B H128 109.5
C11B C12B H129 109.5
H127 C12B H129 109.5
H128 C12B H129 109.5
C7 C13 H131 109.5
C7 C13 H132 109.5
H131 C13 H132 109.5
C7 C13 H133 109.5
H131 C13 H133 109.5
H132 C13 H133 109.5
C6 C14 C15 114.0(4)
C6 C14 H141 108.8
C15 C14 H141 108.8
C6 C14 H142 108.8
C15 C14 H142 108.8
H141 C14 H142 107.6
C14 C15 H151 109.5
C14 C15 H152 109.5
H151 C15 H152 109.5
C14 C15 H153 109.5
H151 C15 H153 109.5
H152 C15 H153 109.5
C9 C1A H1A1 109.5
C9 C1A H1A2 109.5
H1A1 C1A H1A2 109.5
C9 C1A H1A3 109.5
H1A1 C1A H1A3 109.5
H1A2 C1A H1A3 109.5
C4 C1B H1B1 109.5
C4 C1B H1B2 109.5
H1B1 C1B H1B2 109.5
C4 C1B H1B3 109.5
H1B1 C1B H1B3 109.5
H1B2 C1B H1B3 109.5
C5 C1C H1C1 109.5
C5 C1C H1C2 109.5
H1C1 C1C H1C2 109.5
C5 C1C H1C3 109.5
H1C1 C1C H1C3 109.5
H1C2 C1C H1C3 109.5
C2" C1" C10" 115.2(3)
C2" C1" B 122.8(3)
C10" C1" B 121.9(3)
C1" C2" C3" 124.1(3)
C1" C2" H2" 118.0
C3" C2" H2" 118.0
C8" C3" C2" 118.5(3)
C8" C3" C4" 118.6(4)
C2" C3" C4" 123.0(4)
C5" C4" C3" 121.0(4)
C5" C4" H4" 119.5
C3" C4" H4" 119.5
C4" C5" C6" 120.1(4)
C4" C5" H5" 119.9
C6" C5" H5" 119.9
C7" C6" C5" 120.1(4)
C7" C6" H6" 119.9
C5" C6" H6" 119.9
C6" C7" C8" 121.4(5)
C6" C7" H7" 119.3
C8" C7" H7" 119.3
C9" C8" C3" 118.6(4)
C9" C8" C7" 122.6(4)
C3" C8" C7" 118.8(4)
C10" C9" C8" 120.6(4)
C10" C9" H9" 119.7
C8" C9" H9" 119.7
C9" C10" C1" 123.0(4)
C9" C10" H10" 118.5
C1" C10" H10" 118.5
C20" C11" C12" 116.5(3)
C20" C11" B 123.2(3)
C12" C11" B 120.1(3)
C13" C12" C11" 122.3(4)
C13" C12" H12" 118.9
C11" C12" H12" 118.9
C12" C13" C14" 121.1(4)
C12" C13" H13" 119.4
C14" C13" H13" 119.4
C13" C14" C19" 119.0(4)
C13" C14" C15" 122.6(5)
C19" C14" C15" 118.4(5)
C16" C15" C14" 120.3(6)
C16" C15" H15" 119.9
C14" C15" H15" 119.9
C15" C16" C17" 120.8(5)
C15" C16" H16" 119.6
C17" C16" H16" 119.6
C18" C17" C16" 120.6(6)
C18" C17" H17" 119.7
C16" C17" H17" 119.7
C17" C18" C19" 120.9(5)
C17" C18" H18" 119.5
C19" C18" H18" 119.5
C18" C19" C14" 118.9(4)
C18" C19" C20" 122.8(5)
C14" C19" C20" 118.2(4)
C11" C20" C19" 122.9(4)
C11" C20" H20" 118.6
C19" C20" H20" 118.6
N1' B' N2' 104.2(3)
N1' B' C21" 109.1(3)
N2' B' C21" 110.2(3)
N1' B' C31" 108.2(3)
N2' B' C31" 108.2(3)
C21" B' C31" 116.3(3)
C4' N1' C1' 108.0(3)
C4' N1' B' 128.1(3)
C1' N1' B' 122.2(3)
C5' N2' C8' 107.5(3)
C5' N2' B' 129.5(3)
C8' N2' B' 120.9(3)
C9' C1' N1' 120.1(3)
C9' C1' C2' 132.3(4)
N1' C1' C2' 107.5(4)
C3' C2' C1' 107.0(4)
C3' C2' C10' 124.2(4)
C1' C2' C10' 128.6(5)
C2' C3' C4' 108.0(3)
C2' C3' C11' 127.0(4)
C4' C3' C11' 125.0(5)
N1' C4' C3' 109.4(4)
N1' C4' C1B' 125.4(3)
C3' C4' C1B' 125.2(4)
N2' C5' C6' 109.5(3)
N2' C5' C1C' 124.3(3)
C6' C5' C1C' 126.2(4)
C7' C6' C5' 108.1(3)
C7' C6' C14' 126.5(4)
C5' C6' C14' 125.4(4)
C6' C7' C8' 107.0(3)
C6' C7' C13' 124.5(4)
C8' C7' C13' 128.5(4)
C9' C8' N2' 119.8(3)
C9' C8' C7' 132.1(4)
N2' C8' C7' 107.9(3)
C1' C9' C8' 122.3(3)
C1' C9' C1A' 118.9(4)
C8' C9' C1A' 118.9(4)
C2' C10' H104 109.5
C2' C10' H105 109.5
H104 C10' H105 109.5
C2' C10' H106 109.5
H104 C10' H106 109.5
H105 C10' H106 109.5
C12' C11' C3' 112.8(4)
C12' C11' H113 109.0
C3' C11' H113 109.0
C12' C11' H114 109.0
C3' C11' H114 109.0
H113 C11' H114 107.8
C11' C12' H124 109.5
C11' C12' H125 109.5
H124 C12' H125 109.5
C11' C12' H126 109.5
H124 C12' H126 109.5
H125 C12' H126 109.5
C7' C13' H134 109.5
C7' C13' H135 109.5
H134 C13' H135 109.5
C7' C13' H136 109.5
H134 C13' H136 109.5
H135 C13' H136 109.5
C15' C14' C6' 114.9(4)
C15' C14' H143 108.5
C6' C14' H143 108.5
C15' C14' H144 108.5
C6' C14' H144 108.5
H143 C14' H144 107.5
C14' C15' H154 109.5
C14' C15' H155 109.5
H154 C15' H155 109.5
C14' C15' H156 109.5
H154 C15' H156 109.5
H155 C15' H156 109.5
C9' C1A' H1A4 109.5
C9' C1A' H1A5 109.5
H1A4 C1A' H1A5 109.5
C9' C1A' H1A6 109.5
H1A4 C1A' H1A6 109.5
H1A5 C1A' H1A6 109.5
C4' C1B' H1B4 109.5
C4' C1B' H1B5 109.5
H1B4 C1B' H1B5 109.5
C4' C1B' H1B6 109.5
H1B4 C1B' H1B6 109.5
H1B5 C1B' H1B6 109.5
C5' C1C' H1C4 109.5
C5' C1C' H1C5 109.5
H1C4 C1C' H1C5 109.5
C5' C1C' H1C6 109.5
H1C4 C1C' H1C6 109.5
H1C5 C1C' H1C6 109.5
C30" C21" C22" 116.3(3)
C30" C21" B' 123.7(3)
C22" C21" B' 120.1(3)
C23" C22" C21" 123.1(4)
C23" C22" H22" 118.4
C21" C22" H22" 118.4
C22" C23" C24" 120.2(4)
C22" C23" H23" 119.9
C24" C23" H23" 119.9
C23" C24" C29" 119.5(4)
C23" C24" C25" 123.5(4)
C29" C24" C25" 117.0(4)
C26" C25" C24" 120.7(4)
C26" C25" H25" 119.7
C24" C25" H25" 119.7
C25" C26" C27" 120.9(5)
C25" C26" H26" 119.6
C27" C26" H26" 119.6
C28" C27" C26" 120.8(4)
C28" C27" H27" 119.6
C26" C27" H27" 119.6
C27" C28" C29" 120.9(4)
C27" C28" H28" 119.6
C29" C28" H28" 119.6
C28" C29" C24" 119.8(4)
C28" C29" C30" 122.0(4)
C24" C29" C30" 118.2(3)
C21" C30" C29" 122.7(4)
C21" C30" H30" 118.7
C29" C30" H30" 118.7
C40" C31" C32" 115.4(4)
C40" C31" B' 123.2(3)
C32" C31" B' 121.4(3)
C33" C32" C31" 123.3(4)
C33" C32" H32" 118.3
C31" C32" H32" 118.3
C32" C33" C34" 120.4(4)
C32" C33" H33" 119.8
C34" C33" H33" 119.8
C33" C34" C39" 119.5(4)
C33" C34" C35" 122.9(5)
C39" C34" C35" 117.6(4)
C36" C35" C34" 120.2(5)
C36" C35" H35" 119.9
C34" C35" H35" 119.9
C35" C36" C37" 121.2(5)
C35" C36" H36" 119.4
C37" C36" H36" 119.4
C38" C37" C36" 120.5(5)
C38" C37" H37" 119.7
C36" C37" H37" 119.7
C37" C38" C39" 119.4(5)
C37" C38" H38" 120.3
C39" C38" H38" 120.3
C38" C39" C34" 121.0(4)
C38" C39" C40" 121.2(4)
C34" C39" C40" 117.8(4)
C31" C40" C39" 123.5(4)
C31" C40" H40" 118.2
C39" C40" H40" 118.2

loop_
_geom_bond_atom_site_label_1
_geom_bond_atom_site_label_2
_geom_bond_distance
B N2 1.579(5)
B N1 1.592(5)
B C11" 1.614(5)
B C1" 1.634(6)
N1 C4 1.348(5)
N1 C1 1.406(4)
N2 C5 1.351(5)
N2 C8 1.405(4)
C1 C9 1.388(5)
C1 C2 1.403(6)
C2 C3 1.383(6)
C2 C10 1.532(6)
C3 C4 1.405(5)
C3 C11A 1.510(5)
C3 C11B 1.517(5)
C4 C1B 1.498(5)
C5 C6 1.400(5)
C5 C1C 1.493(5)
C6 C7 1.376(6)
C6 C14 1.501(6)
C7 C8 1.418(6)
C7 C13 1.526(6)
C8 C9 1.388(5)
C9 C1A 1.513(5)
C10 H101 0.9600
C10 H102 0.9600
C10 H103 0.9600
C11A C12A 1.499(5)
C11A H111 0.9700
C11A H112 0.9700
C12A H121 0.9600
C12A H122 0.9600
C12A H123 0.9600
C11B C12B 1.501(5)
C11B H115 0.9700
C11B H116 0.9700
C12B H127 0.9600
C12B H128 0.9600
C12B H129 0.9600
C13 H131 0.9600
C13 H132 0.9600
C13 H133 0.9600
C14 C15 1.505(7)
C14 H141 0.9700
C14 H142 0.9700
C15 H151 0.9600
C15 H152 0.9600
C15 H153 0.9600
C1A H1A1 0.9600
C1A H1A2 0.9600
C1A H1A3 0.9600
C1B H1B1 0.9600
C1B H1B2 0.9600
C1B H1B3 0.9600
C1C H1C1 0.9600
C1C H1C2 0.9600
C1C H1C3 0.9600
C1" C2" 1.376(5)
C1" C10" 1.415(5)
C2" C3" 1.407(5)
C2" H2" 0.9300
C3" C8" 1.405(5)
C3" C4" 1.412(5)
C4" C5" 1.365(6)
C4" H4" 0.9300
C5" C6" 1.403(7)
C5" H5" 0.9300
C6" C7" 1.345(6)
C6" H6" 0.9300
C7" C8" 1.418(6)
C7" H7" 0.9300
C8" C9" 1.403(5)
C9" C10" 1.365(5)
C9" H9" 0.9300
C10" H10" 0.9300
C11" C20" 1.373(5)
C11" C12" 1.419(5)
C12" C13" 1.355(5)
C12" H12" 0.9300
C13" C14" 1.396(6)
C13" H13" 0.9300
C14" C19" 1.407(6)
C14" C15" 1.434(6)
C15" C16" 1.352(8)
C15" H15" 0.9300
C16" C17" 1.383(9)
C16" H16" 0.9300
C17" C18" 1.363(7)
C17" H17" 0.9300
C18" C19" 1.402(6)
C18" H18" 0.9300
C19" C20" 1.424(5)
C20" H20" 0.9300
B' N1' 1.575(5)
B' N2' 1.589(5)
B' C21" 1.600(6)
B' C31" 1.635(6)
N1' C4' 1.350(4)
N1' C1' 1.405(4)
N2' C5' 1.352(4)
N2' C8' 1.408(4)
C1' C9' 1.389(5)
C1' C2' 1.417(5)
C2' C3' 1.381(6)
C2' C10' 1.515(6)
C3' C4' 1.400(5)
C3' C11' 1.515(6)
C4' C1B' 1.498(5)
C5' C6' 1.407(5)
C5' C1C' 1.489(5)
C6' C7' 1.374(5)
C6' C14' 1.529(6)
C7' C8' 1.419(5)
C7' C13' 1.516(6)
C8' C9' 1.394(5)
C9' C1A' 1.506(5)
C10' H104 0.9600
C10' H105 0.9600
C10' H106 0.9600
C11' C12' 1.485(7)
C11' H113 0.9700
C11' H114 0.9700
C12' H124 0.9600
C12' H125 0.9600
C12' H126 0.9600
C13' H134 0.9600
C13' H135 0.9600
C13' H136 0.9600
C14' C15' 1.478(6)
C14' H143 0.9700
C14' H144 0.9700
C15' H154 0.9600
C15' H155 0.9600
C15' H156 0.9600
C1A' H1A4 0.9600
C1A' H1A5 0.9600
C1A' H1A6 0.9600
C1B' H1B4 0.9600
C1B' H1B5 0.9600
C1B' H1B6 0.9600
C1C' H1C4 0.9600
C1C' H1C5 0.9600
C1C' H1C6 0.9600
C21" C30" 1.369(5)
C21" C22" 1.415(5)
C22" C23" 1.370(6)
C22" H22" 0.9300
C23" C24" 1.386(5)
C23" H23" 0.9300
C24" C29" 1.411(5)
C24" C25" 1.451(6)
C25" C26" 1.344(6)
C25" H25" 0.9300
C26" C27" 1.386(6)
C26" H26" 0.9300
C27" C28" 1.348(6)
C27" H27" 0.9300
C28" C29" 1.403(5)
C28" H28" 0.9300
C29" C30" 1.433(5)
C30" H30" 0.9300
C31" C40" 1.362(5)
C31" C32" 1.417(5)
C32" C33" 1.367(6)
C32" H32" 0.9300
C33" C34" 1.384(6)
C33" H33" 0.9300
C34" C39" 1.400(5)
C34" C35" 1.445(6)
C35" C36" 1.346(7)
C35" H35" 0.9300
C36" C37" 1.393(7)
C36" H36" 0.9300
C37" C38" 1.377(6)
C37" H37" 0.9300
C38" C39" 1.400(5)
C38" H38" 0.9300
C39" C40" 1.438(5)
C40" H40" 0.9300

loop_
_geom_torsion_atom_site_label_1
_geom_torsion_atom_site_label_2
_geom_torsion_atom_site_label_3
_geom_torsion_atom_site_label_4
_geom_torsion
N2 B N1 C4 160.3(4)
C11" B N1 C4 41.1(5)
C1" B N1 C4 -84.2(5)
N2 B N1 C1 -32.5(4)
C11" B N1 C1 -151.7(3)
C1" B N1 C1 83.0(4)
N1 B N2 C5 -167.5(3)
C11" B N2 C5 -50.4(5)
C1" B N2 C5 76.6(4)
N1 B N2 C8 32.8(4)
C11" B N2 C8 149.9(3)
C1" B N2 C8 -83.1(4)
C4 N1 C1 C9 -173.7(4)
B N1 C1 C9 16.5(5)
C4 N1 C1 C2 1.0(5)
B N1 C1 C2 -168.7(3)
C9 C1 C2 C3 172.9(5)
N1 C1 C2 C3 -1.1(5)
C9 C1 C2 C10 -5.3(9)
N1 C1 C2 C10 -179.3(5)
C1 C2 C3 C4 0.7(6)
C10 C2 C3 C4 179.1(5)
C1 C2 C3 C11A -157.5(7)
C10 C2 C3 C11A 20.8(10)
C1 C2 C3 C11B 159.3(9)
C10 C2 C3 C11B -22.4(11)
C1 N1 C4 C3 -0.6(5)
B N1 C4 C3 168.0(4)
C1 N1 C4 C1B 179.2(4)
B N1 C4 C1B -12.2(7)
C2 C3 C4 N1 -0.1(6)
C11A C3 C4 N1 158.3(7)
C11B C3 C4 N1 -160.1(8)
C2 C3 C4 C1B -179.9(5)
C11A C3 C4 C1B -21.5(10)
C11B C3 C4 C1B 20.1(10)
C8 N2 C5 C6 -0.8(4)
B N2 C5 C6 -162.7(3)
C8 N2 C5 C1C 179.5(3)
B N2 C5 C1C 17.5(6)
N2 C5 C6 C7 0.7(5)
C1C C5 C6 C7 -179.5(4)
N2 C5 C6 C14 178.0(4)
C1C C5 C6 C14 -2.2(7)
C5 C6 C7 C8 -0.4(5)
C14 C6 C7 C8 -177.7(4)
C5 C6 C7 C13 -177.9(4)
C14 C6 C7 C13 4.8(8)
C5 N2 C8 C9 179.4(3)
B N2 C8 C9 -17.2(5)
C5 N2 C8 C7 0.5(4)
B N2 C8 C7 163.9(3)
C6 C7 C8 C9 -178.8(4)
C13 C7 C8 C9 -1.4(8)
C6 C7 C8 N2 -0.1(5)
C13 C7 C8 N2 177.3(4)
C2 C1 C9 C8 -168.1(4)
N1 C1 C9 C8 5.2(6)
C2 C1 C9 C1A 10.5(7)
N1 C1 C9 C1A -176.1(3)
N2 C8 C9 C1 -5.0(6)
C7 C8 C9 C1 173.6(4)
N2 C8 C9 C1A 176.3(3)
C7 C8 C9 C1A -5.1(7)
C2 C3 C11A C12A -100.5(11)
C4 C3 C11A C12A 104.8(10)
C11B C3 C11A C12A 6.8(15)
C2 C3 C11B C12B 100.3(13)
C4 C3 C11B C12B -103.9(13)
C11A C3 C11B C12B 1.3(15)
C7 C6 C14 C15 75.1(6)
C5 C6 C14 C15 -101.7(6)
N2 B C1" C2" -28.9(4)
N1 B C1" C2" -141.8(3)
C11" B C1" C2" 96.4(4)
N2 B C1" C10" 154.1(3)
N1 B C1" C10" 41.1(4)
C11" B C1" C10" -80.7(4)
C10" C1" C2" C3" 1.5(5)
B C1" C2" C3" -175.8(3)
C1" C2" C3" C8" -1.2(5)
C1" C2" C3" C4" 178.5(3)
C8" C3" C4" C5" 0.9(5)
C2" C3" C4" C5" -178.8(3)
C3" C4" C5" C6" -1.1(6)
C4" C5" C6" C7" 0.4(7)
C5" C6" C7" C8" 0.6(7)
C2" C3" C8" C9" 0.1(5)
C4" C3" C8" C9" -179.6(3)
C2" C3" C8" C7" 179.8(3)
C4" C3" C8" C7" 0.1(5)
C6" C7" C8" C9" 178.8(4)
C6" C7" C8" C3" -0.8(6)
C3" C8" C9" C10" 0.5(5)
C7" C8" C9" C10" -179.1(3)
C8" C9" C10" C1" -0.2(6)
C2" C1" C10" C9" -0.8(5)
B C1" C10" C9" 176.5(3)
N2 B C11" C20" 130.2(4)
N1 B C11" C20" -115.3(4)
C1" B C11" C20" 6.7(5)
N2 B C11" C12" -55.4(4)
N1 B C11" C12" 59.2(5)
C1" B C11" C12" -178.9(3)
C20" C11" C12" C13" 3.1(6)
B C11" C12" C13" -171.7(4)
C11" C12" C13" C14" -0.1(7)
C12" C13" C14" C19" -2.6(7)
C12" C13" C14" C15" 177.4(5)
C13" C14" C15" C16" -179.1(6)
C19" C14" C15" C16" 0.9(8)
C14" C15" C16" C17" -1.3(10)
C15" C16" C17" C18" 1.2(11)
C16" C17" C18" C19" -0.7(9)
C17" C18" C19" C14" 0.3(7)
C17" C18" C19" C20" 177.5(4)
C13" C14" C19" C18" 179.6(4)
C15" C14" C19" C18" -0.4(6)
C13" C14" C19" C20" 2.3(6)
C15" C14" C19" C20" -177.7(4)
C12" C11" C20" C19" -3.4(5)
B C11" C20" C19" 171.3(3)
C18" C19" C20" C11" -176.4(4)
C14" C19" C20" C11" 0.8(6)
N2' B' N1' C4' 164.7(3)
C21" B' N1' C4' 47.0(5)
C31" B' N1' C4' -80.3(4)
N2' B' N1' C1' -32.0(4)
C21" B' N1' C1' -149.7(3)
C31" B' N1' C1' 82.9(4)
N1' B' N2' C5' -162.8(3)
C21" B' N2' C5' -45.9(5)
C31" B' N2' C5' 82.3(4)
N1' B' N2' C8' 35.7(4)
C21" B' N2' C8' 152.6(3)
C31" B' N2' C8' -79.2(4)
C4' N1' C1' C9' 179.9(3)
B' N1' C1' C9' 13.7(5)
C4' N1' C1' C2' -1.6(4)
B' N1' C1' C2' -167.8(3)
C9' C1' C2' C3' 178.5(4)
N1' C1' C2' C3' 0.3(4)
C9' C1' C2' C10' 3.9(8)
N1' C1' C2' C10' -174.3(4)
C1' C2' C3' C4' 1.1(5)
C10' C2' C3' C4' 176.0(4)
C1' C2' C3' C11' -180.0(4)
C10' C2' C3' C11' -5.0(7)
C1' N1' C4' C3' 2.4(4)
B' N1' C4' C3' 167.5(3)
C1' N1' C4' C1B' -176.5(4)
B' N1' C4' C1B' -11.4(6)
C2' C3' C4' N1' -2.2(5)
C11' C3' C4' N1' 178.9(4)
C2' C3' C4' C1B' 176.7(4)
C11' C3' C4' C1B' -2.3(7)
C8' N2' C5' C6' 0.8(4)
B' N2' C5' C6' -162.6(3)
C8' N2' C5' C1C' -179.8(3)
B' N2' C5' C1C' 16.8(6)
N2' C5' C6' C7' -0.4(5)
C1C' C5' C6' C7' -179.8(4)
N2' C5' C6' C14' -179.9(4)
C1C' C5' C6' C14' 0.7(7)
C5' C6' C7' C8' -0.2(5)
C14' C6' C7' C8' 179.4(4)
C5' C6' C7' C13' -179.7(4)
C14' C6' C7' C13' -0.2(7)
C5' N2' C8' C9' 173.5(3)
B' N2' C8' C9' -21.4(5)
C5' N2' C8' C7' -0.9(4)
B' N2' C8' C7' 164.3(3)
C6' C7' C8' C9' -172.8(4)
C13' C7' C8' C9' 6.7(7)
C6' C7' C8' N2' 0.6(4)
C13' C7' C8' N2' -179.9(4)
N1' C1' C9' C8' 7.2(6)
C2' C1' C9' C8' -170.9(4)
N1' C1' C9' C1A' -173.4(3)
C2' C1' C9' C1A' 8.5(7)
N2' C8' C9' C1' -3.1(6)
C7' C8' C9' C1' 169.6(4)
N2' C8' C9' C1A' 177.5(3)
C7' C8' C9' C1A' -9.8(6)
C2' C3' C11' C12' -92.1(6)
C4' C3' C11' C12' 86.7(6)
C7' C6' C14' C15' -81.3(6)
C5' C6' C14' C15' 98.1(5)
N1' B' C21" C30" -126.7(3)
N2' B' C21" C30" 119.4(3)
C31" B' C21" C30" -4.1(5)
N1' B' C21" C22" 52.9(4)
N2' B' C21" C22" -61.0(4)
C31" B' C21" C22" 175.5(3)
C30" C21" C22" C23" -0.7(5)
B' C21" C22" C23" 179.7(3)
C21" C22" C23" C24" -0.4(6)
C22" C23" C24" C29" 1.3(6)
C22" C23" C24" C25" -178.6(4)
C23" C24" C25" C26" 179.2(4)
C29" C24" C25" C26" -0.7(6)
C24" C25" C26" C27" 1.0(7)
C25" C26" C27" C28" -0.3(7)
C26" C27" C28" C29" -0.7(6)
C27" C28" C29" C24" 0.9(5)
C27" C28" C29" C30" -178.1(3)
C23" C24" C29" C28" 179.9(3)
C25" C24" C29" C28" -0.2(5)
C23" C24" C29" C30" -1.1(5)
C25" C24" C29" C30" 178.9(3)
C22" C21" C30" C29" 0.9(5)
B' C21" C30" C29" -179.5(3)
C28" C29" C30" C21" 179.0(3)
C24" C29" C30" C21" -0.1(5)
N1' B' C31" C40" 26.6(4)
N2' B' C31" C40" 138.9(3)
C21" B' C31" C40" -96.5(4)
N1' B' C31" C32" -152.5(3)
N2' B' C31" C32" -40.2(4)
C21" B' C31" C32" 84.4(4)
C40" C31" C32" C33" 0.6(6)
B' C31" C32" C33" 179.7(4)
C31" C32" C33" C34" 0.1(7)
C32" C33" C34" C39" -0.7(6)
C32" C33" C34" C35" -179.1(4)
C33" C34" C35" C36" 179.0(5)
C39" C34" C35" C36" 0.6(7)
C34" C35" C36" C37" -1.2(8)
C35" C36" C37" C38" 0.7(8)
C36" C37" C38" C39" 0.5(7)
C37" C38" C39" C34" -1.0(6)
C37" C38" C39" C40" -179.6(4)
C33" C34" C39" C38" -178.0(4)
C35" C34" C39" C38" 0.5(6)
C33" C34" C39" C40" 0.7(5)
C35" C34" C39" C40" 179.1(4)
C32" C31" C40" C39" -0.6(5)
B' C31" C40" C39" -179.7(3)
C38" C39" C40" C31" 178.6(4)
C34" C39" C40" C31" 0.0(5)
